data_7000087
loop_
_publ_author_name
'Miller, Stuart R.'
'Lear, Emily'
'Gonzalez, Jorge'
'Slawin, Alexandra M. Z.'
'Wright, Paul A.'
'Guillou, Nathalie'
'F\'erey, G\'erard'

_publ_section_title
;
 Synthesis and structure of the framework scandium methylphosphonates
 ScF(H2O)CH3PO3 and NaSc(CH3PO3)2.0.5H2O.
;
_journal_issue 20
_journal_name_full 'Dalton transactions (Cambridge, England : 2003)'
_journal_page_first 3319
_journal_page_last 3325
_journal_paper_doi 10.1039/b504466a
_journal_year 2005
_chemical_formula_moiety ' ScF(H2O)C H3PO3'
_chemical_formula_sum 'C H5 F O4 P Sc'
_chemical_formula_weight 175.98
_chemical_name_systematic
;
?
;
_space_group_IT_number 19
_symmetry_cell_setting orthorhombic
_symmetry_space_group_name_Hall 'P 2ac 2ab'
_symmetry_space_group_name_H-M 'P 21 21 21'
_atom_sites_solution_hydrogens geom
_atom_sites_solution_primary direct
_atom_sites_solution_secondary difmap
_audit_creation_method SHELXL-97
_cell_angle_alpha 90.00
_cell_angle_beta 90.00
_cell_angle_gamma 90.00
_cell_formula_units_Z 4
_cell_length_a 7.532(2)
_cell_length_b 8.081(3)
_cell_length_c 8.721(3)
_cell_measurement_reflns_used 1810
_cell_measurement_temperature 93(2)
_cell_measurement_theta_max 25.3491
_cell_measurement_theta_min 2.3355
_cell_volume 530.8(3)
_computing_cell_refinement 'CrystalClear (Rigaku Corp., 2004)'
_computing_data_collection 'CrystalClear (Rigaku Corp., 2004)'
_computing_data_reduction 'CrystalClear (Rigaku Corp., 2004)'
_computing_molecular_graphics 'Bruker SHELXTL'
_computing_publication_material 'Bruker SHELXTL'
_computing_structure_refinement 'SHELXL-97 (Sheldrick, 1997)'
_computing_structure_solution 'SHELXS-97 (Sheldrick, 1990)'
_diffrn_ambient_temperature 93(2)
_diffrn_detector_area_resol_mean 0.83
_diffrn_measured_fraction_theta_full 0.962
_diffrn_measured_fraction_theta_max 0.962
_diffrn_measurement_device_type CCD
_diffrn_measurement_method dtprofit.ref
_diffrn_radiation_monochromator confocal
_diffrn_radiation_source 'rotating anode'
_diffrn_radiation_type MoK\a
_diffrn_radiation_wavelength 0.71073
_diffrn_reflns_av_R_equivalents 0.0166
_diffrn_reflns_av_sigmaI/netI 0.0174
_diffrn_reflns_limit_h_max 8
_diffrn_reflns_limit_h_min -9
_diffrn_reflns_limit_k_max 8
_diffrn_reflns_limit_k_min -9
_diffrn_reflns_limit_l_max 7
_diffrn_reflns_limit_l_min -10
_diffrn_reflns_number 3156
_diffrn_reflns_theta_full 25.34
_diffrn_reflns_theta_max 25.34
_diffrn_reflns_theta_min 3.44
_exptl_absorpt_coefficient_mu 1.632
_exptl_absorpt_correction_T_max 1.0000
_exptl_absorpt_correction_T_min 0.9330
_exptl_absorpt_correction_type multi-scan
_exptl_crystal_colour Colourless
_exptl_crystal_density_diffrn 2.202
_exptl_crystal_density_method 'not measured'
_exptl_crystal_description needle
_exptl_crystal_F_000 352
_exptl_crystal_size_max 0.1500
_exptl_crystal_size_mid 0.0300
_exptl_crystal_size_min 0.0100
_refine_diff_density_max 0.264
_refine_diff_density_min -0.220
_refine_diff_density_rms 0.047
_refine_ls_abs_structure_details 'Flack H D (1983), Acta Cryst. A39, 876-881'
_refine_ls_abs_structure_Flack 0.53(4)
_refine_ls_extinction_method none
_refine_ls_goodness_of_fit_ref 1.053
_refine_ls_hydrogen_treatment mixed
_refine_ls_matrix_type full
_refine_ls_number_parameters 82
_refine_ls_number_reflns 908
_refine_ls_number_restraints 2
_refine_ls_restrained_S_all 1.052
_refine_ls_R_factor_all 0.0169
_refine_ls_R_factor_gt 0.0157
_refine_ls_shift/su_max 0.001
_refine_ls_shift/su_mean 0.000
_refine_ls_structure_factor_coef Fsqd
_refine_ls_weighting_details 'calc w=1/[\s^2^(Fo^2^)+(0.0191P)^2^+0.2088P] where P=(Fo^2^+2Fc^2^)/3'
_refine_ls_weighting_scheme calc
_refine_ls_wR_factor_gt 0.0369
_refine_ls_wR_factor_ref 0.0375
_reflns_number_gt 881
_reflns_number_total 908
_reflns_threshold_expression >2sigma(I)
_cod_data_source_file b504466a.txt
_cod_data_source_block smpw5
_cod_depositor_comments
;
The following automatic conversions were performed:
'_symmetry_cell_setting' value 'Orthorhombic' changed to 'orthorhombic'
according to '/home/saulius/struct/CIF-dictionaries/cif_core.dic'
dictionary named 'cif_core.dic' version 2.4.1 from 2010-06-29.

Automatic conversion script
Id: cif_fix_enum 1527 2010-12-29 10:47:43Z saulius 
;
_cod_original_sg_symbol_H-M P2(1)2(1)2(1)
_cod_database_code 7000087

loop_
_symmetry_equiv_pos_as_xyz
'x, y, z'
'-x+1/2, -y, z+1/2'
'-x, y+1/2, -z+1/2'
'x+1/2, -y+1/2, -z'

loop_
_atom_site_label
_atom_site_type_symbol
_atom_site_fract_x
_atom_site_fract_y
_atom_site_fract_z
_atom_site_U_iso_or_equiv
_atom_site_adp_type
_atom_site_occupancy
_atom_site_symmetry_multiplicity
_atom_site_calc_flag
_atom_site_refinement_flags
_atom_site_disorder_assembly
_atom_site_disorder_group
Sc1 Sc 0.86787(4) 0.74549(4) 0.50941(4) 0.00432(10) Uani 1 1 d . . .
P1 P 0.61681(6) 1.04235(6) 0.67048(5) 0.00577(12) Uani 1 1 d . . .
O1 O 0.77541(18) 0.92506(16) 0.65650(15) 0.0092(3) Uani 1 1 d . . .
O2 O 0.44473(17) 0.96026(18) 0.61386(15) 0.0087(3) Uani 1 1 d . . .
O3 O 0.59117(17) 1.09616(16) 0.83581(15) 0.0090(3) Uani 1 1 d . . .
C1 C 0.6588(3) 1.2189(2) 0.5540(2) 0.0109(4) Uani 1 1 d . . .
H1A H 0.7683 1.2731 0.5882 0.016 Uiso 1 1 calc R . .
H1B H 0.5594 1.2966 0.5627 0.016 Uiso 1 1 calc R . .
H1C H 0.6719 1.1843 0.4469 0.016 Uiso 1 1 calc R . .
F4 F 1.12015(14) 0.79427(13) 0.57389(12) 0.0085(2) Uani 1 1 d . . .
O5 O 0.8567(2) 0.57667(17) 0.70983(15) 0.0121(3) Uani 1 1 d D . .
H5A H 0.754(2) 0.541(3) 0.771(2) 0.014(6) Uiso 1 1 d D . .
H5B H 0.956(3) 0.515(3) 0.755(3) 0.038(9) Uiso 1 1 d D . .

loop_
_atom_site_aniso_label
_atom_site_aniso_U_11
_atom_site_aniso_U_22
_atom_site_aniso_U_33
_atom_site_aniso_U_23
_atom_site_aniso_U_13
_atom_site_aniso_U_12
Sc1 0.00425(16) 0.00433(18) 0.00439(17) -0.00012(12) -0.00002(12) 0.00018(14)
P1 0.0061(2) 0.0053(2) 0.0059(2) -0.00088(18) 0.0004(2) 0.0002(2)
O1 0.0119(7) 0.0085(7) 0.0073(6) -0.0029(6) 0.0002(5) 0.0013(6)
O2 0.0093(7) 0.0077(7) 0.0091(7) -0.0028(6) -0.0004(5) -0.0018(6)
O3 0.0103(7) 0.0077(6) 0.0088(6) -0.0018(5) 0.0003(5) 0.0009(5)
C1 0.0126(10) 0.0080(9) 0.0120(10) 0.0003(8) 0.0020(8) -0.0003(8)
F4 0.0060(5) 0.0110(5) 0.0085(5) -0.0024(4) -0.0013(4) 0.0005(5)
O5 0.0159(7) 0.0101(7) 0.0103(7) 0.0029(5) 0.0025(6) 0.0013(6)

loop_
_atom_type_symbol
_atom_type_description
_atom_type_scat_dispersion_real
_atom_type_scat_dispersion_imag
_atom_type_scat_source
C C 0.0033 0.0016 'International Tables Vol C Tables 4.2.6.8 and 6.1.1.4'
H H 0.0000 0.0000 'International Tables Vol C Tables 4.2.6.8 and 6.1.1.4'
O O 0.0106 0.0060 'International Tables Vol C Tables 4.2.6.8 and 6.1.1.4'
P P 0.1023 0.0942 'International Tables Vol C Tables 4.2.6.8 and 6.1.1.4'
Sc Sc 0.2519 0.3716 'International Tables Vol C Tables 4.2.6.8 and 6.1.1.4'
F F 0.0171 0.0103 'International Tables Vol C Tables 4.2.6.8 and 6.1.1.4'

loop_
_geom_angle_atom_site_label_1
_geom_angle_atom_site_label_2
_geom_angle_atom_site_label_3
_geom_angle
_geom_angle_site_symmetry_1
_geom_angle_site_symmetry_3
_geom_angle_publ_flag
O3 Sc1 F4 86.62(5) 2_674 . ?
O3 Sc1 F4 88.41(5) 2_674 4_466 ?
F4 Sc1 F4 174.83(2) . 4_466 ?
O3 Sc1 O1 94.17(6) 2_674 . ?
F4 Sc1 O1 90.41(5) . . ?
F4 Sc1 O1 91.36(5) 4_466 . ?
O3 Sc1 O2 94.45(6) 2_674 4_566 ?
F4 Sc1 O2 92.20(5) . 4_566 ?
F4 Sc1 O2 86.78(5) 4_466 4_566 ?
O1 Sc1 O2 171.12(6) . 4_566 ?
O3 Sc1 O5 172.97(6) 2_674 . ?
F4 Sc1 O5 86.36(5) . . ?
F4 Sc1 O5 98.62(5) 4_466 . ?
O1 Sc1 O5 85.96(6) . . ?
O2 Sc1 O5 85.74(6) 4_566 . ?
O3 P1 O1 110.64(8) . . ?
O3 P1 O2 108.75(7) . . ?
O1 P1 O2 111.43(8) . . ?
O3 P1 C1 109.58(9) . . ?
O1 P1 C1 108.20(9) . . ?
O2 P1 C1 108.20(9) . . ?
P1 O1 Sc1 138.65(9) . . ?
P1 O2 Sc1 138.74(9) . 4_466 ?
P1 O3 Sc1 151.61(9) . 2_675 ?
Sc1 F4 Sc1 137.28(5) . 4_566 ?

loop_
_geom_bond_atom_site_label_1
_geom_bond_atom_site_label_2
_geom_bond_distance
_geom_bond_site_symmetry_2
_geom_bond_publ_flag
Sc1 O3 2.0062(14) 2_674 ?
Sc1 F4 2.0205(12) . ?
Sc1 F4 2.0279(12) 4_466 ?
Sc1 O1 2.0582(14) . ?
Sc1 O2 2.0628(15) 4_566 ?
Sc1 O5 2.2189(15) . ?
P1 O3 1.5183(14) . ?
P1 O1 1.5298(15) . ?
P1 O2 1.5374(14) . ?
P1 C1 1.780(2) . ?
O2 Sc1 2.0628(15) 4_466 ?
O3 Sc1 2.0062(14) 2_675 ?
F4 Sc1 2.0279(12) 4_566 ?

loop_
_geom_hbond_atom_site_label_D
_geom_hbond_atom_site_label_H
_geom_hbond_atom_site_label_A
_geom_hbond_distance_DH
_geom_hbond_distance_HA
_geom_hbond_distance_DA
_geom_hbond_angle_DHA
_geom_hbond_site_symmetry_A
O5 H5A O2 0.9798(11) 1.920(3) 2.899(2) 177(2) 3_646
O5 H5B O1 0.9799(11) 2.285(7) 3.246(2) 167(2) 3_746
O5 H5B F4 0.9799(11) 2.40(3) 2.9658(18) 117(2) 3_746

loop_
_geom_torsion_atom_site_label_1
_geom_torsion_atom_site_label_2
_geom_torsion_atom_site_label_3
_geom_torsion_atom_site_label_4
_geom_torsion
_geom_torsion_site_symmetry_1
_geom_torsion_site_symmetry_2
_geom_torsion_site_symmetry_3
_geom_torsion_site_symmetry_4
_geom_torsion_publ_flag
O3 P1 O1 Sc1 157.76(12) . . . . ?
O2 P1 O1 Sc1 36.64(16) . . . . ?
C1 P1 O1 Sc1 -82.19(15) . . . . ?
O3 Sc1 O1 P1 65.85(14) 2_674 . . . ?
F4 Sc1 O1 P1 152.49(13) . . . . ?
F4 Sc1 O1 P1 -22.65(13) 4_466 . . . ?
O2 Sc1 O1 P1 -100.4(4) 4_566 . . . ?
O5 Sc1 O1 P1 -121.19(13) . . . . ?
O3 P1 O2 Sc1 -135.90(12) . . . 4_466 ?
O1 P1 O2 Sc1 -13.69(16) . . . 4_466 ?
C1 P1 O2 Sc1 105.15(14) . . . 4_466 ?
O1 P1 O3 Sc1 93.25(18) . . . 2_675 ?
O2 P1 O3 Sc1 -144.06(16) . . . 2_675 ?
C1 P1 O3 Sc1 -26.0(2) . . . 2_675 ?
O3 Sc1 F4 Sc1 -66.74(9) 2_674 . . 4_566 ?
F4 Sc1 F4 Sc1 -50.9(3) 4_466 . . 4_566 ?
O1 Sc1 F4 Sc1 -160.90(9) . . . 4_566 ?
O2 Sc1 F4 Sc1 27.59(9) 4_566 . . 4_566 ?
O5 Sc1 F4 Sc1 113.18(9) . . . 4_566 ?
